data_7211669
loop_
_publ_author_name
'Wang, Bao-Cheng'
'Wu, Qing-Ran'
'Hu, Huai-Ming'
'Chen, Xiao-Li'
'Yang, Zhen-Hua'
'Shangguan, Yi-Qing'
'Yang, Meng-Lin'
'Xue, Gang-Lin'

_publ_section_title
;
 Four novel Zn(II)/Cd(II) metal--organic frameworks constructed from
 4&#x2032;-(4-pyridyl)-4,2&#x2032;:6&#x2032;,4&#x2033;-terpyridine:
 hydrothermal synthesis, crystal structures, and luminescent properties
;
_journal_issue 2
_journal_name_full CrystEngComm
_journal_page_first 485
_journal_paper_doi 10.1039/b912415b
_journal_volume 12
_journal_year 2010
_chemical_formula_sum 'C44 H30 N8 O9 Zn2'
_chemical_formula_weight 945.50
_chemical_name_systematic
;
?
;
_space_group_IT_number 15
_symmetry_cell_setting monoclinic
_symmetry_space_group_name_Hall '-C 2yc'
_symmetry_space_group_name_H-M 'C 1 2/c 1'
_atom_sites_solution_hydrogens geom
_atom_sites_solution_primary direct
_atom_sites_solution_secondary difmap
_audit_creation_method SHELXL-97
_cell_angle_alpha 90.00
_cell_angle_beta 102.759(4)
_cell_angle_gamma 90.00
_cell_formula_units_Z 4
_cell_length_a 26.694(7)
_cell_length_b 9.283(3)
_cell_length_c 17.354(5)
_cell_measurement_reflns_used 3403
_cell_measurement_temperature 296(2)
_cell_measurement_theta_max 25.50
_cell_measurement_theta_min 2.33
_cell_volume 4194(2)
_computing_cell_refinement 'Bruker SMART'
_computing_data_collection 'Bruker SMART'
_computing_data_reduction 'Bruker SAINT'
_computing_molecular_graphics 'Bruker SHELXTL'
_computing_publication_material 'Bruker SHELXTL'
_computing_structure_refinement 'SHELXL-97 (Sheldrick, 1997)'
_computing_structure_solution 'SHELXS-97 (Sheldrick, 1990)'
_diffrn_ambient_temperature 296(2)
_diffrn_detector_area_resol_mean 0
_diffrn_measured_fraction_theta_full 0.994
_diffrn_measured_fraction_theta_max 0.994
_diffrn_measurement_device_type 'CCD area detector'
_diffrn_measurement_method 'phi and omega scans'
_diffrn_radiation_monochromator graphite
_diffrn_radiation_source 'fine-focus sealed tube'
_diffrn_radiation_type MoK\a
_diffrn_radiation_wavelength 0.71073
_diffrn_reflns_av_R_equivalents 0.0276
_diffrn_reflns_av_sigmaI/netI 0.0344
_diffrn_reflns_limit_h_max 27
_diffrn_reflns_limit_h_min -31
_diffrn_reflns_limit_k_max 10
_diffrn_reflns_limit_k_min -11
_diffrn_reflns_limit_l_max 20
_diffrn_reflns_limit_l_min -20
_diffrn_reflns_number 10026
_diffrn_reflns_theta_full 25.05
_diffrn_reflns_theta_max 25.05
_diffrn_reflns_theta_min 2.33
_diffrn_standards_decay_% 0
_diffrn_standards_interval_count 0
_diffrn_standards_interval_time 0
_diffrn_standards_number 0
_exptl_absorpt_coefficient_mu 1.211
_exptl_absorpt_correction_T_max 0.8299
_exptl_absorpt_correction_T_min 0.7280
_exptl_absorpt_correction_type multi-scan
_exptl_absorpt_process_details sadabs
_exptl_crystal_colour colorless
_exptl_crystal_density_diffrn 1.497
_exptl_crystal_density_method 'not measured'
_exptl_crystal_description block
_exptl_crystal_F_000 1928
_exptl_crystal_size_max 0.28
_exptl_crystal_size_mid 0.22
_exptl_crystal_size_min 0.16
_refine_diff_density_max 0.616
_refine_diff_density_min -0.357
_refine_diff_density_rms 0.068
_refine_ls_extinction_method none
_refine_ls_goodness_of_fit_ref 1.092
_refine_ls_hydrogen_treatment constr
_refine_ls_matrix_type full
_refine_ls_number_parameters 298
_refine_ls_number_reflns 3687
_refine_ls_number_restraints 0
_refine_ls_restrained_S_all 1.092
_refine_ls_R_factor_all 0.0531
_refine_ls_R_factor_gt 0.0406
_refine_ls_shift/su_max 0.000
_refine_ls_shift/su_mean 0.000
_refine_ls_structure_factor_coef Fsqd
_refine_ls_weighting_details 'calc w=1/[\s^2^(Fo^2^)+(0.0690P)^2^+2.9105P] where P=(Fo^2^+2Fc^2^)/3'
_refine_ls_weighting_scheme calc
_refine_ls_wR_factor_gt 0.1164
_refine_ls_wR_factor_ref 0.1259
_reflns_number_gt 2831
_reflns_number_total 3687
_reflns_threshold_expression >2sigma(I)
_cod_data_source_file b912415b.txt
_cod_data_source_block nw0237
_cod_depositor_comments
;
The following automatic conversions were performed:

'_symmetry_cell_setting' value 'Monoclinic' changed to 'monoclinic'
according to /home/saulius/struct/CIF-dictionaries/cif_core.dic
dictionary named 'cif_core.dic' version 2.4.2 from 2011-04-26.

Automatic conversion script
Id: cif_fix_values 1891 2012-01-12 08:04:46Z andrius 
;
_cod_original_sg_symbol_H-M C2/c
_cod_database_code 7211669

loop_
_symmetry_equiv_pos_as_xyz
'x, y, z'
'-x, y, -z+1/2'
'x+1/2, y+1/2, z'
'-x+1/2, y+1/2, -z+1/2'
'-x, -y, -z'
'x, -y, z-1/2'
'-x+1/2, -y+1/2, -z'
'x+1/2, -y+1/2, z-1/2'

loop_
_atom_site_label
_atom_site_type_symbol
_atom_site_fract_x
_atom_site_fract_y
_atom_site_fract_z
_atom_site_U_iso_or_equiv
_atom_site_adp_type
_atom_site_occupancy
_atom_site_symmetry_multiplicity
_atom_site_calc_flag
_atom_site_refinement_flags
Zn1 Zn 0.046435(12) 0.24713(3) 0.06042(2) 0.04029(16) Uani 1 1 d .
N1 N 0.12184(10) 0.3137(3) 0.04794(15) 0.0473(6) Uani 1 1 d .
N2 N 0.29583(9) 0.5312(3) 0.08534(15) 0.0452(6) Uani 1 1 d .
N3 N 0.42635(9) 0.6911(3) 0.31782(15) 0.0435(6) Uani 1 1 d .
N4 N 0.32395(19) 0.8748(4) -0.2669(2) 0.0903(12) Uani 1 1 d .
O1 O 0.02414(9) 0.4457(2) 0.09759(12) 0.0535(6) Uani 1 1 d .
O2 O -0.01440(9) 0.6495(2) 0.05138(12) 0.0525(6) Uani 1 1 d .
O3 O -0.02455(7) 0.1428(2) 0.04582(13) 0.0479(5) Uani 1 1 d .
O4 O -0.06381(7) -0.0540(2) -0.01035(13) 0.0467(5) Uani 1 1 d .
C1 C 0.13213(13) 0.3261(5) -0.0237(2) 0.0654(11) Uani 1 1 d .
H1 H 0.1077 0.2936 -0.0670 0.078 Uiso 1 1 calc R
C2 C 0.17661(13) 0.3839(5) -0.0371(2) 0.0659(11) Uani 1 1 d .
H2 H 0.1817 0.3905 -0.0883 0.079 Uiso 1 1 calc R
C3 C 0.21410(11) 0.4327(3) 0.02630(17) 0.0425(7) Uani 1 1 d .
C4 C 0.20456(12) 0.4127(4) 0.10038(18) 0.0507(8) Uani 1 1 d .
H4 H 0.2294 0.4375 0.1450 0.061 Uiso 1 1 calc R
C5 C 0.15832(12) 0.3559(4) 0.10866(19) 0.0499(8) Uani 1 1 d .
H5 H 0.1524 0.3467 0.1593 0.060 Uiso 1 1 calc R
C6 C 0.26111(11) 0.5109(4) 0.01758(17) 0.0423(7) Uani 1 1 d .
C7 C 0.26720(11) 0.5680(3) -0.05328(17) 0.0430(7) Uani 1 1 d .
H7 H 0.2427 0.5503 -0.0994 0.052 Uiso 1 1 calc R
C8 C 0.30997(12) 0.6519(3) -0.05556(18) 0.0437(7) Uani 1 1 d .
C9 C 0.34600(11) 0.6718(3) 0.01526(17) 0.0438(7) Uani 1 1 d .
H9 H 0.3754 0.7261 0.0163 0.053 Uiso 1 1 calc R
C10 C 0.33760(11) 0.6102(3) 0.08392(17) 0.0425(7) Uani 1 1 d .
C11 C 0.39467(14) 0.5791(4) 0.3007(2) 0.0580(9) Uani 1 1 d .
H11 H 0.3910 0.5183 0.3417 0.070 Uiso 1 1 calc R
C12 C 0.36711(14) 0.5482(4) 0.2260(2) 0.0598(9) Uani 1 1 d .
H12 H 0.3453 0.4689 0.2177 0.072 Uiso 1 1 calc R
C13 C 0.37171(11) 0.6342(3) 0.16362(17) 0.0422(7) Uani 1 1 d .
C14 C 0.40624(13) 0.7478(4) 0.1804(2) 0.0521(9) Uani 1 1 d .
H14 H 0.4120 0.8070 0.1400 0.063 Uiso 1 1 calc R
C15 C 0.43165(13) 0.7720(4) 0.2568(2) 0.0514(9) Uani 1 1 d .
H15 H 0.4541 0.8499 0.2668 0.062 Uiso 1 1 calc R
C16 C 0.2796(2) 0.8255(5) -0.2558(2) 0.0845(14) Uani 1 1 d .
H16 H 0.2505 0.8427 -0.2953 0.101 Uiso 1 1 calc R
C17 C 0.27323(18) 0.7511(4) -0.1903(2) 0.0623(10) Uani 1 1 d .
H17 H 0.2408 0.7193 -0.1866 0.075 Uiso 1 1 calc R
C18 C 0.31538(14) 0.7238(4) -0.13008(19) 0.0483(8) Uani 1 1 d .
C19 C 0.36259(15) 0.7697(4) -0.1416(2) 0.0577(9) Uani 1 1 d .
H19 H 0.3924 0.7505 -0.1039 0.069 Uiso 1 1 calc R
C20 C 0.3649(2) 0.8441(5) -0.2094(3) 0.0789(13) Uani 1 1 d .
H20 H 0.3969 0.8748 -0.2156 0.095 Uiso 1 1 calc R
C21 C 0.00268(11) 0.5281(3) 0.04271(17) 0.0426(7) Uani 1 1 d .
C22 C -0.02547(10) 0.0258(3) 0.01032(17) 0.0379(7) Uani 1 1 d .
O5 O 1.0117(10) 0.835(2) 0.1892(11) 0.212(13) Uani 0.25 1 d P
O6 O 0.9642(7) 0.590(2) 0.2058(8) 0.142(7) Uani 0.25 1 d P

loop_
_atom_site_aniso_label
_atom_site_aniso_U_11
_atom_site_aniso_U_22
_atom_site_aniso_U_33
_atom_site_aniso_U_23
_atom_site_aniso_U_13
_atom_site_aniso_U_12
Zn1 0.0367(2) 0.0359(2) 0.0428(2) -0.00032(14) -0.00287(17) -0.00205(14)
N1 0.0456(15) 0.0498(16) 0.0428(15) -0.0040(12) 0.0018(12) -0.0140(13)
N2 0.0390(14) 0.0538(16) 0.0401(14) -0.0039(12) 0.0026(11) -0.0081(12)
N3 0.0372(13) 0.0451(15) 0.0440(15) -0.0059(12) -0.0001(11) 0.0002(12)
N4 0.139(4) 0.089(3) 0.046(2) -0.0053(18) 0.026(2) -0.038(3)
O1 0.0707(15) 0.0420(13) 0.0398(12) 0.0006(10) -0.0051(10) 0.0095(11)
O2 0.0661(14) 0.0404(13) 0.0442(12) -0.0031(10) -0.0021(10) 0.0087(11)
O3 0.0364(11) 0.0430(13) 0.0636(14) -0.0137(11) 0.0094(10) -0.0012(9)
O4 0.0320(11) 0.0442(13) 0.0624(14) -0.0096(10) 0.0071(9) -0.0042(9)
C1 0.051(2) 0.096(3) 0.0442(19) -0.014(2) 0.0003(16) -0.029(2)
C2 0.056(2) 0.104(3) 0.0374(17) -0.0133(19) 0.0090(15) -0.030(2)
C3 0.0387(16) 0.0485(19) 0.0374(16) -0.0048(13) 0.0019(12) -0.0072(13)
C4 0.0515(19) 0.058(2) 0.0366(17) -0.0008(14) -0.0037(14) -0.0194(16)
C5 0.0546(19) 0.053(2) 0.0384(17) 0.0020(14) 0.0036(14) -0.0182(16)
C6 0.0385(16) 0.0473(19) 0.0393(16) -0.0061(14) 0.0047(12) -0.0037(14)
C7 0.0406(16) 0.0519(19) 0.0344(15) -0.0049(13) 0.0036(13) -0.0049(14)
C8 0.0469(17) 0.0449(19) 0.0409(16) -0.0073(13) 0.0132(14) -0.0007(14)
C9 0.0373(16) 0.050(2) 0.0444(17) -0.0037(14) 0.0104(13) -0.0062(14)
C10 0.0352(16) 0.0479(18) 0.0427(17) -0.0064(14) 0.0048(13) -0.0027(13)
C11 0.068(2) 0.044(2) 0.051(2) 0.0049(15) -0.0102(16) -0.0105(17)
C12 0.065(2) 0.052(2) 0.051(2) 0.0026(16) -0.0110(16) -0.0198(17)
C13 0.0346(15) 0.0471(18) 0.0425(17) -0.0048(14) 0.0033(13) -0.0028(13)
C14 0.0472(19) 0.069(3) 0.0419(18) -0.0021(15) 0.0131(15) -0.0172(16)
C15 0.0454(18) 0.065(2) 0.0447(19) -0.0107(16) 0.0118(15) -0.0198(15)
C16 0.116(4) 0.085(3) 0.044(2) 0.004(2) -0.002(2) -0.027(3)
C17 0.071(3) 0.074(3) 0.0396(19) -0.0017(16) 0.0055(18) -0.0137(19)
C18 0.060(2) 0.049(2) 0.0379(17) -0.0092(14) 0.0148(16) -0.0070(15)
C19 0.062(2) 0.058(2) 0.059(2) -0.0059(17) 0.0260(19) -0.0063(17)
C20 0.104(3) 0.079(3) 0.066(3) -0.012(2) 0.044(3) -0.029(3)
C21 0.0431(16) 0.0389(18) 0.0398(16) -0.0006(13) -0.0038(13) -0.0046(14)
C22 0.0318(15) 0.0389(17) 0.0392(15) 0.0005(13) -0.0005(12) 0.0001(12)
O5 0.29(2) 0.127(15) 0.143(14) 0.068(12) -0.127(16) -0.150(17)
O6 0.173(14) 0.203(19) 0.084(9) 0.008(10) 0.102(9) -0.008(13)

loop_
_atom_type_symbol
_atom_type_description
_atom_type_scat_dispersion_real
_atom_type_scat_dispersion_imag
_atom_type_scat_source
C C 0.0033 0.0016 'International Tables Vol C Tables 4.2.6.8 and 6.1.1.4'
H H 0.0000 0.0000 'International Tables Vol C Tables 4.2.6.8 and 6.1.1.4'
N N 0.0061 0.0033 'International Tables Vol C Tables 4.2.6.8 and 6.1.1.4'
O O 0.0106 0.0060 'International Tables Vol C Tables 4.2.6.8 and 6.1.1.4'
Zn Zn 0.2839 1.4301 'International Tables Vol C Tables 4.2.6.8 and 6.1.1.4'

loop_
_geom_angle_atom_site_label_1
_geom_angle_atom_site_label_2
_geom_angle_atom_site_label_3
_geom_angle
_geom_angle_site_symmetry_1
_geom_angle_site_symmetry_3
O1 Zn1 O4 173.44(8) . 5
O1 Zn1 O3 97.70(9) . .
O4 Zn1 O3 80.27(8) 5 .
O1 Zn1 N3 88.11(9) . 4_545
O4 Zn1 N3 98.29(10) 5 4_545
O3 Zn1 N3 96.20(9) . 4_545
O1 Zn1 N1 96.55(10) . .
O4 Zn1 N1 84.63(9) 5 .
O3 Zn1 N1 163.40(9) . .
N3 Zn1 N1 92.73(10) 4_545 .
O1 Zn1 O2 78.57(8) . 5_565
O4 Zn1 O2 95.03(9) 5 5_565
O3 Zn1 O2 85.90(9) . 5_565
N3 Zn1 O2 166.68(9) 4_545 5_565
N1 Zn1 O2 88.61(10) . 5_565
C5 N1 C1 116.6(3) . .
C5 N1 Zn1 122.8(2) . .
C1 N1 Zn1 120.3(2) . .
C10 N2 C6 118.5(3) . .
C11 N3 C15 115.9(3) . .
C11 N3 Zn1 118.0(2) . 4
C15 N3 Zn1 125.2(2) . 4
C16 N4 C20 115.3(4) . .
C21 O1 Zn1 114.7(2) . .
C21 O2 Zn1 112.22(19) . 5_565
C22 O3 Zn1 112.43(18) . .
C22 O4 Zn1 112.65(18) . 5
N1 C1 C2 123.7(3) . .
N1 C1 H1 118.1 . .
C2 C1 H1 118.1 . .
C1 C2 C3 119.6(3) . .
C1 C2 H2 120.2 . .
C3 C2 H2 120.2 . .
C4 C3 C2 116.5(3) . .
C4 C3 C6 119.7(3) . .
C2 C3 C6 123.7(3) . .
C3 C4 C5 120.2(3) . .
C3 C4 H4 119.9 . .
C5 C4 H4 119.9 . .
N1 C5 C4 123.2(3) . .
N1 C5 H5 118.4 . .
C4 C5 H5 118.4 . .
N2 C6 C7 122.2(3) . .
N2 C6 C3 114.5(3) . .
C7 C6 C3 123.1(3) . .
C6 C7 C8 120.0(3) . .
C6 C7 H7 120.0 . .
C8 C7 H7 120.0 . .
C7 C8 C9 117.4(3) . .
C7 C8 C18 120.9(3) . .
C9 C8 C18 121.7(3) . .
C10 C9 C8 119.5(3) . .
C10 C9 H9 120.3 . .
C8 C9 H9 120.3 . .
N2 C10 C9 122.4(3) . .
N2 C10 C13 113.8(3) . .
C9 C10 C13 123.6(3) . .
N3 C11 C12 123.7(3) . .
N3 C11 H11 118.1 . .
C12 C11 H11 118.1 . .
C11 C12 C13 120.1(3) . .
C11 C12 H12 120.0 . .
C13 C12 H12 120.0 . .
C12 C13 C14 116.5(3) . .
C12 C13 C10 120.1(3) . .
C14 C13 C10 123.2(3) . .
C15 C14 C13 119.5(3) . .
C15 C14 H14 120.3 . .
C13 C14 H14 120.3 . .
N3 C15 C14 124.2(3) . .
N3 C15 H15 117.9 . .
C14 C15 H15 117.9 . .
N4 C16 C17 125.0(4) . .
N4 C16 H16 117.5 . .
C17 C16 H16 117.5 . .
C16 C17 C18 119.4(4) . .
C16 C17 H17 120.3 . .
C18 C17 H17 120.3 . .
C17 C18 C19 116.7(3) . .
C17 C18 C8 121.4(3) . .
C19 C18 C8 121.9(3) . .
C20 C19 C18 119.4(4) . .
C20 C19 H19 120.3 . .
C18 C19 H19 120.3 . .
N4 C20 C19 124.1(4) . .
N4 C20 H20 118.0 . .
C19 C20 H20 118.0 . .
O2 C21 O1 125.5(3) . .
O2 C21 C21 117.7(3) . 5_565
O1 C21 C21 116.8(3) . 5_565
O3 C22 O4 125.7(3) . .
O3 C22 C22 117.3(3) . 5
O4 C22 C22 117.0(3) . 5

loop_
_geom_bond_atom_site_label_1
_geom_bond_atom_site_label_2
_geom_bond_distance
_geom_bond_site_symmetry_2
Zn1 O1 2.083(2) .
Zn1 O4 2.088(2) 5
Zn1 O3 2.093(2) .
Zn1 N3 2.141(3) 4_545
Zn1 N1 2.162(3) .
Zn1 O2 2.164(2) 5_565
N1 C5 1.326(4) .
N1 C1 1.337(4) .
N2 C10 1.340(4) .
N2 C6 1.340(4) .
N3 C11 1.332(4) .
N3 C15 1.330(4) .
N3 Zn1 2.141(3) 4
N4 C16 1.322(6) .
N4 C20 1.337(6) .
O1 C21 1.256(4) .
O2 C21 1.238(4) .
O2 Zn1 2.164(2) 5_565
O3 C22 1.247(3) .
O4 C22 1.250(3) .
O4 Zn1 2.088(2) 5
C1 C2 1.368(5) .
C1 H1 0.9300 .
C2 C3 1.389(4) .
C2 H2 0.9300 .
C3 C4 1.377(4) .
C3 C6 1.486(4) .
C4 C5 1.379(4) .
C4 H4 0.9300 .
C5 H5 0.9300 .
C6 C7 1.381(4) .
C7 C8 1.390(4) .
C7 H7 0.9300 .
C8 C9 1.396(4) .
C8 C18 1.490(4) .
C9 C10 1.384(4) .
C9 H9 0.9300 .
C10 C13 1.495(4) .
C11 C12 1.372(4) .
C11 H11 0.9300 .
C12 C13 1.373(4) .
C12 H12 0.9300 .
C13 C14 1.388(4) .
C14 C15 1.368(5) .
C14 H14 0.9300 .
C15 H15 0.9300 .
C16 C17 1.371(5) .
C16 H16 0.9300 .
C17 C18 1.380(5) .
C17 H17 0.9300 .
C18 C19 1.386(5) .
C19 C20 1.377(6) .
C19 H19 0.9300 .
C20 H20 0.9300 .
C21 C21 1.548(6) 5_565
C22 C22 1.556(6) 5
